data_2022524
loop_
_publ_author_name
'Grze\'skiewicz, Anita M.'
'Stefa\'nski, Tomasz'
'Dutkiewicz, Zbigniew'
'Kubicki, Maciej'

_publ_section_title
;
 Weak intermolecular interactions in a series of biologically active
 4'-methylthio-<i>trans</i>-stilbenes
;
_journal_coeditor_code WP3023
_journal_issue 2
_journal_name_full 'Acta Crystallographica Section C'
_journal_page_first
;
;
_journal_paper_doi 10.1107/S2053229622000420
_journal_volume 78
_journal_year 2022
_chemical_formula_iupac 'C18 H20 O3 S'
_chemical_formula_moiety 'C18 H20 O3 S'
_chemical_formula_sum 'C18 H20 O3 S'
_chemical_formula_weight 316.40
_chemical_name_common
;
2,4,5-Trimethoxy-4'-methylsulfanyl-<i>trans</i>-stilbene
;
_chemical_name_systematic
;
1-[(<i>E</i>)-2-(2,4,5-Trimethoxyphenyl)ethenyl]-4-(methylsulfanyl)benzene
;
_space_group_crystal_system orthorhombic
_space_group_IT_number 19
_space_group_name_Hall 'P 2ac 2ab'
_space_group_name_H-M_alt 'P 21 21 21'
_atom_sites_solution_hydrogens geom
_audit_creation_method SHELXL-2013
_cell_angle_alpha 90
_cell_angle_beta 90
_cell_angle_gamma 90
_cell_formula_units_Z 4
_cell_length_a 5.3187(3)
_cell_length_b 8.3866(7)
_cell_length_c 36.019(2)
_cell_measurement_reflns_used 1643
_cell_measurement_temperature 100.0(10)
_cell_measurement_theta_max 24.2460
_cell_measurement_theta_min 3.3100
_cell_volume 1606.66(18)
_computing_cell_refinement
;
CrysAlis PRO (Rigaku OD, 2021)
;
_computing_data_collection
;
CrysAlis PRO (Rigaku OD, 2021)
;
_computing_data_reduction
;
CrysAlis PRO (Rigaku OD, 2021)
;
_computing_molecular_graphics
;
Mercury (Macrae <i>et al.</i>,  2020)
;
_computing_publication_material
;
SHELXL2014 (Sheldrick, 2015b)
;
_computing_structure_refinement
;
SHELXL2014 (Sheldrick, 2015b)
;
_computing_structure_solution
;
SHELXT2014 (Sheldrick, 2015a)
;
_diffrn_ambient_temperature 100(2)
_diffrn_detector_area_resol_mean 16.1544
_diffrn_measured_fraction_theta_full 0.998
_diffrn_measured_fraction_theta_max 0.998
_diffrn_measurement_device_type 'Rigaku OD Xcalibur Eos'
_diffrn_measurement_method '\w scans'
_diffrn_radiation_monochromator graphite
_diffrn_radiation_source 'Enhance (Mo) X-ray Source'
_diffrn_radiation_type 'Mo K\a'
_diffrn_radiation_wavelength 0.7107
_diffrn_reflns_av_R_equivalents 0.0931
_diffrn_reflns_av_unetI/netI 0.1694
_diffrn_reflns_limit_h_max 6
_diffrn_reflns_limit_h_min -6
_diffrn_reflns_limit_k_max 9
_diffrn_reflns_limit_k_min -9
_diffrn_reflns_limit_l_max 41
_diffrn_reflns_limit_l_min -42
_diffrn_reflns_number 8563
_diffrn_reflns_theta_full 25.000
_diffrn_reflns_theta_max 24.991
_diffrn_reflns_theta_min 2.963
_exptl_absorpt_coefficient_mu 0.211
_exptl_absorpt_correction_T_max 1.00000
_exptl_absorpt_correction_T_min 0.78995
_exptl_absorpt_correction_type multi-scan
_exptl_absorpt_process_details
;
(CrysAlis PRO; Rigaku OD, 2021)
;
_exptl_crystal_colour colourless
_exptl_crystal_density_diffrn 1.308
_exptl_crystal_description plate
_exptl_crystal_F_000 672
_exptl_crystal_size_max 0.2
_exptl_crystal_size_mid 0.12
_exptl_crystal_size_min 0.05
_refine_diff_density_max 0.374
_refine_diff_density_min -0.307
_refine_ls_abs_structure_details
;
Flack <i>x</i> determined using 550 quotients [(I+)-(I-)]/[(I+)+(I-)]
(Parsons <i>et al.</i>,  2013)
;
_refine_ls_abs_structure_Flack -0.05(18)
_refine_ls_extinction_method none
_refine_ls_goodness_of_fit_ref 0.859
_refine_ls_hydrogen_treatment constr
_refine_ls_matrix_type full
_refine_ls_number_parameters 203
_refine_ls_number_reflns 2811
_refine_ls_number_restraints 0
_refine_ls_restrained_S_all 0.859
_refine_ls_R_factor_all 0.1218
_refine_ls_R_factor_gt 0.0645
_refine_ls_shift/su_max 0.009
_refine_ls_shift/su_mean 0.001
_refine_ls_structure_factor_coef Fsqd
_refine_ls_weighting_details 'w=1/[\s^2^(Fo^2^)+(0.0100P)^2^] where P=(Fo^2^+2Fc^2^)/3'
_refine_ls_weighting_scheme calc
_refine_ls_wR_factor_gt 0.0800
_refine_ls_wR_factor_ref 0.0948
_reflns_number_gt 1687
_reflns_number_total 2811
_reflns_threshold_expression 'I > 2\s(I)'
_cod_data_source_file wp3023sup1.cif
_cod_data_source_block 7
_cod_database_code 2022524
_shelx_space_group_comment
;
The symmetry employed for this shelxl refinement is uniquely defined
by the following loop, which should always be used as a source of
symmetry information in preference to the above space-group names.
They are only intended as comments.
;
_shelxl_version_number .2013

loop_
_space_group_symop_operation_xyz
'x, y, z'
'-x+1/2, -y, z+1/2'
'-x, y+1/2, -z+1/2'
'x+1/2, -y+1/2, -z'

loop_
_atom_site_type_symbol
_atom_site_label
_atom_site_fract_x
_atom_site_fract_y
_atom_site_fract_z
_atom_site_U_iso_or_equiv
_atom_site_adp_type
_atom_site_calc_flag
_atom_site_occupancy
_atom_site_disorder_assembly
_atom_site_disorder_group
C C1 0.5744(10) 0.3860(7) 0.63893(13) 0.0145(14) Uani d 1 . .
C C2 0.4038(11) 0.4552(7) 0.66334(15) 0.0165(14) Uani d 1 . .
O O2 0.2375(7) 0.5636(5) 0.64828(9) 0.0230(11) Uani d 1 . .
C C21 0.0502(9) 0.6297(7) 0.67222(13) 0.0169(14) Uani d 1 . .
H H21A -0.0651 0.6960 0.6577 0.025 Uiso calc 1 . .
H H21B 0.1314 0.6952 0.6913 0.025 Uiso calc 1 . .
H H21C -0.0441 0.5433 0.6841 0.025 Uiso calc 1 . .
C C3 0.4064(9) 0.4170(7) 0.70109(14) 0.0155(14) Uani d 1 . .
H H3 0.2875 0.4639 0.7175 0.019 Uiso calc 1 . .
C C4 0.5826(10) 0.3109(7) 0.71441(15) 0.0137(14) Uani d 1 . .
O O4 0.5971(6) 0.2648(4) 0.75102(10) 0.0161(10) Uani d 1 . .
C C41 0.3868(10) 0.3076(7) 0.77396(14) 0.0219(16) Uani d 1 . .
H H41A 0.2309 0.2708 0.7623 0.033 Uiso calc 1 . .
H H41B 0.3813 0.4237 0.7769 0.033 Uiso calc 1 . .
H H41C 0.4049 0.2575 0.7984 0.033 Uiso calc 1 . .
C C5 0.7575(9) 0.2412(7) 0.69055(14) 0.0143(14) Uani d 1 . .
O O5 0.9287(6) 0.1402(5) 0.70682(9) 0.0186(10) Uani d 1 . .
C C51 1.0977(10) 0.0594(7) 0.68248(14) 0.0229(16) Uani d 1 . .
H H51A 1.0015 -0.0015 0.6641 0.034 Uiso calc 1 . .
H H51B 1.2038 -0.0134 0.6969 0.034 Uiso calc 1 . .
H H51C 1.2039 0.1377 0.6697 0.034 Uiso calc 1 . .
C C6 0.7506(10) 0.2793(6) 0.65311(14) 0.0149(14) Uani d 1 . .
H H6 0.8688 0.2314 0.6368 0.018 Uiso calc 1 . .
C C7 0.5671(10) 0.4317(7) 0.59938(14) 0.0184(15) Uani d 1 . .
H H7 0.4226 0.4888 0.5914 0.022 Uiso calc 1 . .
C C8 0.7414(10) 0.4017(7) 0.57367(13) 0.0188(15) Uani d 1 . .
H H8 0.8848 0.3418 0.5809 0.023 Uiso calc 1 . .
C C1' 0.7260(10) 0.4550(7) 0.53494(14) 0.0147(14) Uani d 1 . .
C C2' 0.9111(10) 0.4049(7) 0.50968(15) 0.0203(15) Uani d 1 . .
H H2' 1.0422 0.3371 0.5182 0.024 Uiso calc 1 . .
C C3' 0.9080(10) 0.4513(7) 0.47283(15) 0.0203(15) Uani d 1 . .
H H3' 1.0330 0.4131 0.4562 0.024 Uiso calc 1 . .
C C4' 0.7225(11) 0.5537(7) 0.46014(14) 0.0178(14) Uani d 1 . .
S S4' 0.6962(3) 0.6273(2) 0.41440(4) 0.0300(5) Uani d 1 . .
C C41' 1.0044(9) 0.5984(8) 0.39544(15) 0.036(2) Uani d 1 . .
H H41D 1.0126 0.6458 0.3706 0.054 Uiso calc 1 . .
H H41E 1.0402 0.4840 0.3938 0.054 Uiso calc 1 . .
H H41F 1.1290 0.6495 0.4116 0.054 Uiso calc 1 . .
C C5' 0.5354(9) 0.6062(7) 0.48476(14) 0.0185(15) Uani d 1 . .
H H5' 0.4063 0.6756 0.4763 0.022 Uiso calc 1 . .
C C6' 0.5401(10) 0.5562(8) 0.52131(15) 0.0216(16) Uani d 1 . .
H H6' 0.4122 0.5921 0.5377 0.026 Uiso calc 1 . .

loop_
_atom_site_aniso_label
_atom_site_aniso_U_11
_atom_site_aniso_U_22
_atom_site_aniso_U_33
_atom_site_aniso_U_12
_atom_site_aniso_U_13
_atom_site_aniso_U_23
C1 0.016(3) 0.016(4) 0.012(3) -0.001(3) 0.000(3) -0.002(3)
C2 0.019(3) 0.011(4) 0.019(4) 0.001(3) 0.000(3) 0.003(3)
O2 0.025(2) 0.028(3) 0.016(2) 0.014(2) 0.005(2) 0.0032(18)
C21 0.013(3) 0.022(4) 0.016(3) 0.004(3) -0.003(3) 0.002(3)
C3 0.009(3) 0.021(4) 0.017(3) -0.001(3) 0.001(3) -0.005(3)
C4 0.020(3) 0.012(4) 0.009(3) 0.001(3) 0.003(3) -0.001(2)
O4 0.015(2) 0.022(3) 0.010(2) 0.0030(19) 0.0015(18) 0.0033(18)
C41 0.026(4) 0.025(4) 0.015(3) 0.003(3) 0.003(3) 0.002(3)
C5 0.012(3) 0.016(4) 0.015(3) -0.003(3) -0.001(3) 0.001(3)
O5 0.014(2) 0.022(3) 0.020(2) 0.006(2) 0.0011(18) 0.004(2)
C51 0.021(3) 0.021(4) 0.027(4) 0.012(3) 0.003(3) 0.000(3)
C6 0.010(3) 0.015(4) 0.020(3) -0.003(3) 0.002(3) -0.006(3)
C7 0.017(3) 0.022(4) 0.016(3) 0.003(3) -0.003(3) 0.003(3)
C8 0.020(3) 0.020(4) 0.017(3) 0.004(3) -0.003(3) 0.007(3)
C1' 0.013(3) 0.017(4) 0.014(3) -0.003(3) 0.004(3) -0.004(3)
C2' 0.019(3) 0.023(4) 0.019(3) 0.005(3) -0.007(3) 0.002(3)
C3' 0.014(3) 0.025(4) 0.022(4) -0.002(3) 0.005(3) -0.007(3)
C4' 0.020(3) 0.019(4) 0.015(3) -0.003(3) 0.003(3) -0.003(3)
S4' 0.0206(8) 0.0534(13) 0.0161(8) 0.0021(10) 0.0008(8) 0.0066(9)
C41' 0.026(4) 0.062(6) 0.020(4) 0.005(4) 0.008(3) 0.006(4)
C5' 0.015(3) 0.024(4) 0.017(3) 0.002(3) -0.005(3) 0.003(3)
C6' 0.017(3) 0.028(5) 0.020(4) 0.001(3) 0.006(3) -0.006(3)

loop_
_atom_type_symbol
_atom_type_description
_atom_type_scat_dispersion_real
_atom_type_scat_dispersion_imag
_atom_type_scat_source
C C 0.0033 0.0016 'International Tables Vol C Tables 4.2.6.8 and 6.1.1.4'
H H 0.0000 0.0000 'International Tables Vol C Tables 4.2.6.8 and 6.1.1.4'
O O 0.0106 0.0060 'International Tables Vol C Tables 4.2.6.8 and 6.1.1.4'
S S 0.1246 0.1234 'International Tables Vol C Tables 4.2.6.8 and 6.1.1.4'

loop_
_geom_angle_atom_site_label_1
_geom_angle_atom_site_label_2
_geom_angle_atom_site_label_3
_geom_angle_site_symmetry_1
_geom_angle_site_symmetry_3
_geom_angle
_geom_angle_publ_flag
C2 C1 C6 . . 118.4(5) ?
C2 C1 C7 . . 119.0(5) ?
C6 C1 C7 . . 122.6(5) ?
O2 C2 C1 . . 116.4(5) ?
O2 C2 C3 . . 122.7(5) ?
C1 C2 C3 . . 120.9(5) ?
C2 O2 C21 . . 117.7(4) ?
O2 C21 H21A . . 109.5 ?
O2 C21 H21B . . 109.5 ?
H21A C21 H21B . . 109.5 ?
O2 C21 H21C . . 109.5 ?
H21A C21 H21C . . 109.5 ?
H21B C21 H21C . . 109.5 ?
C4 C3 C2 . . 119.6(5) ?
C4 C3 H3 . . 120.2 ?
C2 C3 H3 . . 120.2 ?
O4 C4 C3 . . 123.6(5) ?
O4 C4 C5 . . 115.8(5) ?
C3 C4 C5 . . 120.6(5) ?
C4 O4 C41 . . 115.9(4) ?
O4 C41 H41A . . 109.5 ?
O4 C41 H41B . . 109.5 ?
H41A C41 H41B . . 109.5 ?
O4 C41 H41C . . 109.5 ?
H41A C41 H41C . . 109.5 ?
H41B C41 H41C . . 109.5 ?
O5 C5 C6 . . 125.0(5) ?
O5 C5 C4 . . 115.9(5) ?
C6 C5 C4 . . 119.0(5) ?
C5 O5 C51 . . 116.6(4) ?
O5 C51 H51A . . 109.5 ?
O5 C51 H51B . . 109.5 ?
H51A C51 H51B . . 109.5 ?
O5 C51 H51C . . 109.5 ?
H51A C51 H51C . . 109.5 ?
H51B C51 H51C . . 109.5 ?
C5 C6 C1 . . 121.5(5) ?
C5 C6 H6 . . 119.3 ?
C1 C6 H6 . . 119.3 ?
C8 C7 C1 . . 127.0(5) ?
C8 C7 H7 . . 116.5 ?
C1 C7 H7 . . 116.5 ?
C7 C8 C1' . . 124.3(5) ?
C7 C8 H8 . . 117.9 ?
C1' C8 H8 . . 117.9 ?
C6' C1' C2' . . 116.9(5) ?
C6' C1' C8 . . 124.1(5) ?
C2' C1' C8 . . 119.0(5) ?
C3' C2' C1' . . 121.9(5) ?
C3' C2' H2' . . 119.0 ?
C1' C2' H2' . . 119.0 ?
C2' C3' C4' . . 120.0(5) ?
C2' C3' H3' . . 120.0 ?
C4' C3' H3' . . 120.0 ?
C3' C4' C5' . . 119.4(5) ?
C3' C4' S4' . . 125.5(4) ?
C5' C4' S4' . . 115.1(4) ?
C4' S4' C41' . . 103.6(3) ?
S4' C41' H41D . . 109.5 ?
S4' C41' H41E . . 109.5 ?
H41D C41' H41E . . 109.5 ?
S4' C41' H41F . . 109.5 ?
H41D C41' H41F . . 109.5 ?
H41E C41' H41F . . 109.5 ?
C6' C5' C4' . . 119.6(5) ?
C6' C5' H5' . . 120.2 ?
C4' C5' H5' . . 120.2 ?
C5' C6' C1' . . 122.3(5) ?
C5' C6' H6' . . 118.9 ?
C1' C6' H6' . . 118.9 ?

loop_
_geom_bond_atom_site_label_1
_geom_bond_atom_site_label_2
_geom_bond_site_symmetry_2
_geom_bond_distance
_geom_bond_publ_flag
C1 C2 . 1.391(7) ?
C1 C6 . 1.393(7) ?
C1 C7 . 1.476(6) ?
C2 O2 . 1.379(6) ?
C2 C3 . 1.397(7) ?
O2 C21 . 1.429(5) ?
C21 H21A . 0.9800 ?
C21 H21B . 0.9800 ?
C21 H21C . 0.9800 ?
C3 C4 . 1.379(7) ?
C3 H3 . 0.9500 ?
C4 O4 . 1.376(6) ?
C4 C5 . 1.395(7) ?
O4 C41 . 1.436(5) ?
C41 H41A . 0.9800 ?
C41 H41B . 0.9800 ?
C41 H41C . 0.9800 ?
C5 O5 . 1.375(6) ?
C5 C6 . 1.386(6) ?
O5 C51 . 1.427(5) ?
C51 H51A . 0.9800 ?
C51 H51B . 0.9800 ?
C51 H51C . 0.9800 ?
C6 H6 . 0.9500 ?
C7 C8 . 1.335(6) ?
C7 H7 . 0.9500 ?
C8 C1' . 1.467(6) ?
C8 H8 . 0.9500 ?
C1' C6' . 1.392(7) ?
C1' C2' . 1.405(7) ?
C2' C3' . 1.383(7) ?
C2' H2' . 0.9500 ?
C3' C4' . 1.385(7) ?
C3' H3' . 0.9500 ?
C4' C5' . 1.404(7) ?
C4' S4' . 1.765(5) ?
S4' C41' . 1.792(5) ?
C41' H41D . 0.9800 ?
C41' H41E . 0.9800 ?
C41' H41F . 0.9800 ?
C5' C6' . 1.382(7) ?
C5' H5' . 0.9500 ?
C6' H6' . 0.9500 ?

loop_
_geom_torsion_atom_site_label_1
_geom_torsion_atom_site_label_2
_geom_torsion_atom_site_label_3
_geom_torsion_atom_site_label_4
_geom_torsion_site_symmetry_1
_geom_torsion_site_symmetry_2
_geom_torsion_site_symmetry_3
_geom_torsion_site_symmetry_4
_geom_torsion
_geom_torsion_publ_flag
C6 C1 C2 O2 . . . . 178.2(5) ?
C7 C1 C2 O2 . . . . 0.0(8) ?
C6 C1 C2 C3 . . . . -0.9(8) ?
C7 C1 C2 C3 . . . . -179.1(5) ?
C1 C2 O2 C21 . . . . 176.4(5) ?
C3 C2 O2 C21 . . . . -4.6(8) ?
O2 C2 C3 C4 . . . . -178.2(5) ?
C1 C2 C3 C4 . . . . 0.8(9) ?
C2 C3 C4 O4 . . . . -179.1(5) ?
C2 C3 C4 C5 . . . . -0.1(9) ?
C3 C4 O4 C41 . . . . 12.2(7) ?
C5 C4 O4 C41 . . . . -166.8(5) ?
O4 C4 C5 O5 . . . . -2.4(7) ?
C3 C4 C5 O5 . . . . 178.4(5) ?
O4 C4 C5 C6 . . . . 178.6(5) ?
C3 C4 C5 C6 . . . . -0.5(8) ?
C6 C5 O5 C51 . . . . -5.3(8) ?
C4 C5 O5 C51 . . . . 175.8(5) ?
O5 C5 C6 C1 . . . . -178.4(5) ?
C4 C5 C6 C1 . . . . 0.5(8) ?
C2 C1 C6 C5 . . . . 0.2(8) ?
C7 C1 C6 C5 . . . . 178.4(5) ?
C2 C1 C7 C8 . . . . 166.6(6) ?
C6 C1 C7 C8 . . . . -11.5(9) ?
C1 C7 C8 C1' . . . . -178.0(5) ?
C7 C8 C1' C6' . . . . 6.5(9) ?
C7 C8 C1' C2' . . . . -174.8(6) ?
C6' C1' C2' C3' . . . . -1.0(9) ?
C8 C1' C2' C3' . . . . -179.8(5) ?
C1' C2' C3' C4' . . . . 1.8(9) ?
C2' C3' C4' C5' . . . . -1.6(9) ?
C2' C3' C4' S4' . . . . 178.6(5) ?
C3' C4' S4' C41' . . . . -19.3(6) ?
C5' C4' S4' C41' . . . . 160.9(5) ?
C3' C4' C5' C6' . . . . 0.6(9) ?
S4' C4' C5' C6' . . . . -179.6(5) ?
C4' C5' C6' C1' . . . . 0.2(9) ?
C2' C1' C6' C5' . . . . -0.1(9) ?
C8 C1' C6' C5' . . . . 178.7(5) ?

_cod_database_fobs_code 2022524
